data_4513441
loop_
_publ_author_name
'Luo, Ching-Zong'
'Gandeepan, Parthasarathy'
'Wu, Yun-Ching'
'Tsai, Chia-Hung'
'Cheng, Chien-Hong'

_publ_section_title
;
 Cooperative C(sp3)--H and C(sp2)--H Activation of 2-Ethylpyridines by
 Copper and Rhodium: A Route toward Quinolizinium Salts
;
_journal_issue 8
_journal_name_full 'ACS Catalysis'
_journal_page_first 4837
_journal_paper_doi 10.1021/acscatal.5b01244
_journal_volume 5
_journal_year 2015
_chemical_formula_sum 'C22 H16 F3 N O3 S'
_chemical_formula_weight 431.42
_chemical_name_systematic
;
 ?
;
_space_group_crystal_system monoclinic
_space_group_IT_number 15
_space_group_name_Hall '-C 2yc'
_space_group_name_H-M_alt 'C 1 2/c 1'
_symmetry_space_group_name_Hall '-C 2yc'
_symmetry_space_group_name_H-M 'C 1 2/c 1'
_atom_sites_solution_hydrogens geom
_audit_creation_method SHELXL-2013
_cell_angle_alpha 90
_cell_angle_beta 131.709(2)
_cell_angle_gamma 90
_cell_formula_units_Z 16
_cell_length_a 40.887(2)
_cell_length_b 9.2404(5)
_cell_length_c 27.6197(13)
_cell_measurement_reflns_used 3793
_cell_measurement_temperature 100(2)
_cell_measurement_theta_max 26.3311
_cell_measurement_theta_min 2.7301
_cell_volume 7790.1(7)
_computing_cell_refinement 'SAINT V8.34A (Bruker AXS Inc., 2013)'
_computing_data_collection 'APEX2 (Bruker AXS, 2010)'
_computing_data_reduction 'SAINT V8.34A (Bruker AXS Inc., 2013)'
_computing_molecular_graphics 'SHELXTL (Sheldrick, 2008)'
_computing_publication_material SHELXTL
_computing_structure_refinement 'SHELXL-2013 (Sheldrick, 2013)'
_diffrn_ambient_temperature 100(2)
_diffrn_detector_area_resol_mean 8.3333
_diffrn_measured_fraction_theta_full 0.986
_diffrn_measured_fraction_theta_max 0.982
_diffrn_measurement_device_type 'Bruker APEX-II CCD'
_diffrn_measurement_method '\f and \w scans'
_diffrn_radiation_type MoK\a
_diffrn_radiation_wavelength 0.71073
_diffrn_reflns_av_R_equivalents 0.0418
_diffrn_reflns_av_unetI/netI 0.0461
_diffrn_reflns_laue_measured_fraction_full 0.986
_diffrn_reflns_laue_measured_fraction_max 0.982
_diffrn_reflns_limit_h_max 50
_diffrn_reflns_limit_h_min -50
_diffrn_reflns_limit_k_max 11
_diffrn_reflns_limit_k_min -11
_diffrn_reflns_limit_l_max 34
_diffrn_reflns_limit_l_min -34
_diffrn_reflns_number 26721
_diffrn_reflns_point_group_measured_fraction_full 0.986
_diffrn_reflns_point_group_measured_fraction_max 0.982
_diffrn_reflns_theta_full 25.242
_diffrn_reflns_theta_max 26.374
_diffrn_reflns_theta_min 1.334
_exptl_absorpt_coefficient_mu 0.219
_exptl_absorpt_correction_T_max 0.9485
_exptl_absorpt_correction_T_min 0.8587
_exptl_absorpt_correction_type multi-scan
_exptl_absorpt_process_details 'SADABS V2012/1 (Bruker AXS Inc.)'
_exptl_crystal_colour 'Pale Yellow'
_exptl_crystal_density_diffrn 1.471
_exptl_crystal_density_meas ?
_exptl_crystal_density_method 'not measured'
_exptl_crystal_description Lump
_exptl_crystal_F_000 3552
_exptl_crystal_size_max 0.15
_exptl_crystal_size_mid 0.12
_exptl_crystal_size_min 0.12
_refine_diff_density_max 0.561
_refine_diff_density_min -0.688
_refine_diff_density_rms 0.196
_refine_ls_extinction_method none
_refine_ls_goodness_of_fit_ref 1.091
_refine_ls_hydrogen_treatment constr
_refine_ls_matrix_type full
_refine_ls_number_parameters 541
_refine_ls_number_reflns 7837
_refine_ls_number_restraints 0
_refine_ls_restrained_S_all 1.091
_refine_ls_R_factor_all 0.0722
_refine_ls_R_factor_gt 0.0440
_refine_ls_shift/su_max 0.000
_refine_ls_shift/su_mean 0.000
_refine_ls_structure_factor_coef Fsqd
_refine_ls_weighting_details 'w=1/[\s^2^(Fo^2^)+(0.0828P)^2^+1.8900P] where P=(Fo^2^+2Fc^2^)/3'
_refine_ls_weighting_scheme calc
_refine_ls_wR_factor_gt 0.1153
_refine_ls_wR_factor_ref 0.1494
_reflns_Friedel_coverage 0.000
_reflns_number_gt 5641
_reflns_number_total 7837
_reflns_threshold_expression 'I > 2\s(I)'
_cod_data_source_file cs5b01244_si_003.cif
_cod_data_source_block 140201lt_0m
_cod_depositor_comments
;
The following automatic conversions were performed:

'_exptl_crystal_density_meas' value 'not measured' was changed to '?'
- the value is perceived as not measured.

Automatic conversion script
Id: cif_fix_values 3271 2015-04-21 07:52:19Z andrius 

 Adding full bibliography for 4513441--4513443.cif.
;
_cod_database_code 4513441
_shelx_space_group_comment
;
The symmetry employed for this shelxl refinement is uniquely defined
by the following loop, which should always be used as a source of
symmetry information in preference to the above space-group names.
They are only intended as comments.
;
_shelxl_version_number 2013-4

loop_
_space_group_symop_operation_xyz
'x, y, z'
'-x, y, -z+1/2'
'x+1/2, y+1/2, z'
'-x+1/2, y+1/2, -z+1/2'
'-x, -y, -z'
'x, -y, z-1/2'
'-x+1/2, -y+1/2, -z'
'x+1/2, -y+1/2, z-1/2'

loop_
_atom_site_label
_atom_site_type_symbol
_atom_site_fract_x
_atom_site_fract_y
_atom_site_fract_z
_atom_site_U_iso_or_equiv
_atom_site_adp_type
_atom_site_occupancy
_atom_site_site_symmetry_order
_atom_site_calc_flag
_atom_site_refinement_flags_posn
_atom_site_refinement_flags_adp
C1 C 0.13768(7) 0.0465(2) 0.30105(11) 0.0176(5) Uani 1 1 d . .
C2 C 0.12296(8) 0.0594(2) 0.23993(12) 0.0185(5) Uani 1 1 d . .
C3 C 0.15314(8) 0.0899(3) 0.23214(12) 0.0222(5) Uani 1 1 d . .
H3 H 0.1434 0.0918 0.1899 0.027 Uiso 1 1 calc R U
C4 C 0.19592(8) 0.1164(3) 0.28466(13) 0.0236(5) Uani 1 1 d . .
H4 H 0.2156 0.1408 0.2787 0.028 Uiso 1 1 calc R U
C5 C 0.21138(8) 0.1080(2) 0.34769(12) 0.0208(5) Uani 1 1 d . .
C6 C 0.25538(8) 0.1368(3) 0.40348(13) 0.0254(6) Uani 1 1 d . .
H6 H 0.2752 0.1681 0.3987 0.030 Uiso 1 1 calc R U
C7 C 0.26981(8) 0.1205(3) 0.46406(13) 0.0283(6) Uani 1 1 d . .
H7 H 0.2993 0.1429 0.5013 0.034 Uiso 1 1 calc R U
C8 C 0.24050(8) 0.0701(3) 0.47069(12) 0.0262(6) Uani 1 1 d . .
H8 H 0.2504 0.0547 0.5127 0.031 Uiso 1 1 calc R U
C9 C 0.19820(8) 0.0437(3) 0.41740(12) 0.0235(5) Uani 1 1 d . .
H9 H 0.1788 0.0096 0.4226 0.028 Uiso 1 1 calc R U
C10 C 0.10805(7) 0.0130(2) 0.31333(11) 0.0174(5) Uani 1 1 d . .
C11 C 0.09691(8) 0.1210(3) 0.33544(12) 0.0208(5) Uani 1 1 d . .
H11 H 0.1091 0.2152 0.3446 0.025 Uiso 1 1 calc R U
C12 C 0.06786(8) 0.0894(3) 0.34386(12) 0.0235(5) Uani 1 1 d . .
H12 H 0.0602 0.1624 0.3591 0.028 Uiso 1 1 calc R U
C13 C 0.04977(8) -0.0478(3) 0.33036(12) 0.0233(5) Uani 1 1 d . .
H13 H 0.0296 -0.0680 0.3357 0.028 Uiso 1 1 calc R U
C14 C 0.06128(8) -0.1550(3) 0.30909(12) 0.0243(6) Uani 1 1 d . .
H14 H 0.0493 -0.2494 0.3005 0.029 Uiso 1 1 calc R U
C15 C 0.09021(8) -0.1252(2) 0.30027(11) 0.0207(5) Uani 1 1 d . .
H15 H 0.0979 -0.1988 0.2854 0.025 Uiso 1 1 calc R U
C16 C 0.07560(8) 0.0462(2) 0.18107(11) 0.0189(5) Uani 1 1 d . .
C17 C 0.04448(8) 0.1385(3) 0.17111(11) 0.0203(5) Uani 1 1 d . .
H17 H 0.0531 0.2045 0.2042 0.024 Uiso 1 1 calc R U
C18 C 0.00106(8) 0.1344(3) 0.11312(12) 0.0228(5) Uani 1 1 d . .
H18 H -0.0198 0.1987 0.1064 0.027 Uiso 1 1 calc R U
C19 C -0.01188(8) 0.0362(3) 0.06495(12) 0.0246(6) Uani 1 1 d . .
H19 H -0.0415 0.0327 0.0254 0.030 Uiso 1 1 calc R U
C20 C 0.01886(8) -0.0566(3) 0.07512(12) 0.0246(6) Uani 1 1 d . .
H20 H 0.0100 -0.1246 0.0425 0.030 Uiso 1 1 calc R U
C21 C 0.06230(8) -0.0514(3) 0.13204(12) 0.0216(5) Uani 1 1 d . .
H21 H 0.0831 -0.1140 0.1379 0.026 Uiso 1 1 calc R U
C22 C 0.14604(9) 0.5112(3) 0.27235(13) 0.0282(6) Uani 1 1 d . .
C23 C 0.35124(9) 0.4150(3) 0.47023(13) 0.0274(6) Uani 1 1 d . .
C24 C 0.36378(7) 0.8727(2) 0.45594(11) 0.0173(5) Uani 1 1 d . .
C25 C 0.37801(8) 0.8665(2) 0.51702(12) 0.0195(5) Uani 1 1 d . .
C26 C 0.34823(8) 0.8263(2) 0.52507(12) 0.0230(5) Uani 1 1 d . .
H26 H 0.3576 0.8257 0.5671 0.028 Uiso 1 1 calc R U
C27 C 0.30650(8) 0.7890(3) 0.47254(12) 0.0239(5) Uani 1 1 d . .
H27 H 0.2873 0.7570 0.4785 0.029 Uiso 1 1 calc R U
C28 C 0.29097(8) 0.7967(2) 0.40922(12) 0.0217(5) Uani 1 1 d . .
C29 C 0.24729(8) 0.7637(3) 0.35319(13) 0.0272(6) Uani 1 1 d . .
H29 H 0.2277 0.7277 0.3578 0.033 Uiso 1 1 calc R U
C30 C 0.23289(8) 0.7826(3) 0.29282(13) 0.0298(6) Uani 1 1 d . .
H30 H 0.2036 0.7583 0.2555 0.036 Uiso 1 1 calc R U
C31 C 0.26179(8) 0.8388(3) 0.28624(13) 0.0275(6) Uani 1 1 d . .
H31 H 0.2517 0.8569 0.2443 0.033 Uiso 1 1 calc R U
C32 C 0.30401(8) 0.8668(3) 0.33969(12) 0.0235(5) Uani 1 1 d . .
H32 H 0.3234 0.9024 0.3347 0.028 Uiso 1 1 calc R U
C33 C 0.39334(7) 0.9044(2) 0.44369(11) 0.0175(5) Uani 1 1 d . .
C34 C 0.40983(8) 0.7908(3) 0.43205(11) 0.0209(5) Uani 1 1 d . .
H34 H 0.4011 0.6940 0.4300 0.025 Uiso 1 1 calc R U
C35 C 0.43894(8) 0.8199(3) 0.42350(12) 0.0255(6) Uani 1 1 d . .
H35 H 0.4505 0.7427 0.4162 0.031 Uiso 1 1 calc R U
C36 C 0.45128(8) 0.9612(3) 0.42554(13) 0.0299(6) Uani 1 1 d . .
H36 H 0.4711 0.9808 0.4194 0.036 Uiso 1 1 calc R U
C37 C 0.43452(9) 1.0736(3) 0.43662(14) 0.0317(6) Uani 1 1 d . .
H37 H 0.4428 1.1705 0.4377 0.038 Uiso 1 1 calc R U
C38 C 0.40587(8) 1.0460(3) 0.44609(12) 0.0255(6) Uani 1 1 d . .
H38 H 0.3948 1.1234 0.4542 0.031 Uiso 1 1 calc R U
C39 C 0.42425(8) 0.9006(2) 0.57459(11) 0.0198(5) Uani 1 1 d . .
C40 C 0.43320(8) 1.0147(3) 0.61530(12) 0.0233(5) Uani 1 1 d . .
H40 H 0.4098 1.0698 0.6056 0.028 Uiso 1 1 calc R U
C41 C 0.47615(9) 1.0471(3) 0.66969(12) 0.0299(6) Uani 1 1 d . .
H41 H 0.4821 1.1255 0.6968 0.036 Uiso 1 1 calc R U
C42 C 0.51056(9) 0.9665(3) 0.68506(13) 0.0303(6) Uani 1 1 d . .
H42 H 0.5399 0.9894 0.7225 0.036 Uiso 1 1 calc R U
C43 C 0.50191(8) 0.8528(3) 0.64560(12) 0.0270(6) Uani 1 1 d . .
H43 H 0.5254 0.7966 0.6561 0.032 Uiso 1 1 calc R U
C44 C 0.45918(8) 0.8202(3) 0.59073(12) 0.0228(5) Uani 1 1 d . .
H44 H 0.4536 0.7420 0.5637 0.027 Uiso 1 1 calc R U
F1 F 0.18148(6) 0.48706(19) 0.27984(9) 0.0463(5) Uani 1 1 d . .
F2 F 0.11690(5) 0.40908(17) 0.23266(8) 0.0368(4) Uani 1 1 d . .
F3 F 0.12954(6) 0.63845(17) 0.24245(8) 0.0483(5) Uani 1 1 d . .
F4 F 0.37800(5) 0.52694(17) 0.50508(8) 0.0377(4) Uani 1 1 d . .
F5 F 0.37069(6) 0.29543(17) 0.50555(8) 0.0465(5) Uani 1 1 d . .
F6 F 0.31535(6) 0.43546(18) 0.46174(9) 0.0458(5) Uani 1 1 d . .
N1 N 0.18250(6) 0.0652(2) 0.35534(9) 0.0183(4) Uani 1 1 d . .
N2 N 0.31944(6) 0.8445(2) 0.40160(10) 0.0197(4) Uani 1 1 d . .
O1 O 0.18790(6) 0.63209(19) 0.38421(9) 0.0315(4) Uani 1 1 d . .
O2 O 0.17946(6) 0.37035(19) 0.37634(9) 0.0335(5) Uani 1 1 d . .
O3 O 0.11699(6) 0.5245(2) 0.33049(9) 0.0285(4) Uani 1 1 d . .
O4 O 0.31319(5) 0.26735(18) 0.36622(8) 0.0270(4) Uani 1 1 d . .
O5 O 0.31435(6) 0.53042(19) 0.35889(9) 0.0347(5) Uani 1 1 d . .
O6 O 0.38106(6) 0.39199(18) 0.41332(9) 0.0288(4) Uani 1 1 d . .
S1 S 0.15924(2) 0.50938(6) 0.34981(3) 0.01996(16) Uani 1 1 d . .
S2 S 0.33835(2) 0.39993(6) 0.39315(3) 0.02006(16) Uani 1 1 d . .

loop_
_atom_site_aniso_label
_atom_site_aniso_U_11
_atom_site_aniso_U_22
_atom_site_aniso_U_33
_atom_site_aniso_U_23
_atom_site_aniso_U_13
_atom_site_aniso_U_12
C1 0.0157(12) 0.0194(11) 0.0132(12) -0.0021(9) 0.0077(11) 0.0008(9)
C2 0.0201(13) 0.0204(12) 0.0158(13) -0.0006(9) 0.0123(11) 0.0023(9)
C3 0.0245(14) 0.0274(13) 0.0188(14) 0.0032(10) 0.0161(12) 0.0054(10)
C4 0.0245(14) 0.0256(13) 0.0269(15) 0.0044(11) 0.0197(13) 0.0050(10)
C5 0.0194(13) 0.0192(12) 0.0232(14) -0.0005(10) 0.0139(12) 0.0025(9)
C6 0.0187(13) 0.0225(12) 0.0299(16) -0.0003(11) 0.0140(12) 0.0008(10)
C7 0.0163(13) 0.0270(13) 0.0238(15) -0.0031(11) 0.0059(12) 0.0020(10)
C8 0.0211(14) 0.0320(14) 0.0168(14) 0.0009(11) 0.0090(12) 0.0024(10)
C9 0.0217(13) 0.0290(13) 0.0158(13) 0.0006(10) 0.0107(12) 0.0029(10)
C10 0.0157(12) 0.0240(12) 0.0079(12) 0.0021(9) 0.0059(10) 0.0028(9)
C11 0.0245(13) 0.0213(12) 0.0170(13) -0.0022(10) 0.0141(12) -0.0016(10)
C12 0.0284(14) 0.0260(13) 0.0214(14) -0.0017(10) 0.0188(12) 0.0016(10)
C13 0.0222(13) 0.0320(13) 0.0168(13) 0.0019(10) 0.0136(12) -0.0023(11)
C14 0.0289(14) 0.0230(12) 0.0204(14) 0.0003(10) 0.0162(12) -0.0038(10)
C15 0.0244(13) 0.0209(12) 0.0145(13) 0.0005(10) 0.0119(11) 0.0017(10)
C16 0.0194(12) 0.0248(12) 0.0142(13) 0.0034(10) 0.0118(11) 0.0016(10)
C17 0.0225(13) 0.0263(12) 0.0162(13) 0.0020(10) 0.0147(12) 0.0013(10)
C18 0.0199(13) 0.0321(13) 0.0218(14) 0.0055(11) 0.0162(12) 0.0026(10)
C19 0.0205(13) 0.0328(14) 0.0177(14) 0.0041(11) 0.0115(12) -0.0027(11)
C20 0.0276(14) 0.0289(13) 0.0138(13) -0.0028(10) 0.0124(12) -0.0038(11)
C21 0.0243(13) 0.0243(12) 0.0162(13) 0.0014(10) 0.0135(12) 0.0032(10)
C22 0.0337(15) 0.0280(14) 0.0267(15) -0.0052(11) 0.0218(14) -0.0048(11)
C23 0.0359(16) 0.0217(13) 0.0281(15) -0.0034(11) 0.0228(14) -0.0014(11)
C24 0.0157(12) 0.0175(11) 0.0159(13) -0.0005(9) 0.0093(11) 0.0014(9)
C25 0.0221(13) 0.0188(11) 0.0180(13) 0.0009(9) 0.0135(12) 0.0033(9)
C26 0.0263(14) 0.0238(13) 0.0220(14) 0.0014(10) 0.0173(12) 0.0042(10)
C27 0.0253(14) 0.0239(12) 0.0291(15) 0.0032(10) 0.0209(13) 0.0037(10)
C28 0.0200(13) 0.0192(12) 0.0268(15) 0.0000(10) 0.0159(12) 0.0024(9)
C29 0.0198(13) 0.0258(13) 0.0327(16) -0.0020(11) 0.0161(13) 0.0003(10)
C30 0.0179(13) 0.0275(14) 0.0267(16) -0.0040(11) 0.0076(12) 0.0008(10)
C31 0.0218(14) 0.0303(14) 0.0179(14) -0.0004(11) 0.0079(12) 0.0043(11)
C32 0.0202(13) 0.0292(13) 0.0168(14) 0.0030(10) 0.0105(12) 0.0038(10)
C33 0.0150(12) 0.0239(12) 0.0096(12) 0.0023(9) 0.0065(10) 0.0012(9)
C34 0.0203(12) 0.0247(12) 0.0151(13) -0.0017(10) 0.0107(11) -0.0013(10)
C35 0.0235(14) 0.0371(15) 0.0154(14) -0.0030(11) 0.0127(12) 0.0002(11)
C36 0.0221(14) 0.0496(17) 0.0182(15) 0.0036(12) 0.0135(13) -0.0047(12)
C37 0.0322(16) 0.0308(15) 0.0298(16) 0.0040(12) 0.0197(14) -0.0057(11)
C38 0.0273(14) 0.0230(12) 0.0233(15) 0.0046(10) 0.0156(13) 0.0042(10)
C39 0.0213(13) 0.0243(12) 0.0123(13) 0.0043(9) 0.0105(11) 0.0021(10)
C40 0.0291(14) 0.0235(12) 0.0169(14) 0.0014(10) 0.0151(12) 0.0020(10)
C41 0.0369(16) 0.0270(13) 0.0151(14) -0.0017(10) 0.0127(13) -0.0011(12)
C42 0.0262(14) 0.0377(15) 0.0146(14) 0.0051(11) 0.0084(12) -0.0042(12)
C43 0.0211(13) 0.0384(15) 0.0169(14) 0.0069(11) 0.0107(12) 0.0036(11)
C44 0.0254(14) 0.0271(13) 0.0166(13) 0.0023(10) 0.0143(12) 0.0026(10)
F1 0.0542(11) 0.0555(11) 0.0559(12) -0.0215(9) 0.0478(11) -0.0160(9)
F2 0.0383(10) 0.0429(9) 0.0205(9) -0.0116(7) 0.0159(8) -0.0108(7)
F3 0.0816(14) 0.0364(9) 0.0338(11) 0.0079(8) 0.0412(11) 0.0083(9)
F4 0.0429(10) 0.0343(9) 0.0276(10) -0.0131(7) 0.0199(8) -0.0100(7)
F5 0.0764(13) 0.0316(9) 0.0247(10) 0.0035(7) 0.0309(10) 0.0049(8)
F6 0.0606(12) 0.0483(10) 0.0605(13) -0.0157(9) 0.0537(11) -0.0117(9)
N1 0.0151(10) 0.0213(10) 0.0153(11) -0.0004(8) 0.0087(9) 0.0021(8)
N2 0.0171(10) 0.0218(10) 0.0169(11) -0.0016(8) 0.0099(9) 0.0001(8)
O1 0.0326(11) 0.0334(10) 0.0291(11) -0.0139(8) 0.0208(10) -0.0132(8)
O2 0.0329(11) 0.0305(10) 0.0207(11) 0.0022(8) 0.0111(9) 0.0099(8)
O3 0.0204(9) 0.0402(11) 0.0248(11) -0.0016(8) 0.0149(9) 0.0008(8)
O4 0.0253(10) 0.0298(10) 0.0193(10) -0.0054(7) 0.0121(8) -0.0061(7)
O5 0.0347(11) 0.0305(10) 0.0300(12) 0.0086(8) 0.0178(10) 0.0120(8)
O6 0.0230(10) 0.0337(10) 0.0325(11) -0.0016(8) 0.0197(9) -0.0016(8)
S1 0.0179(3) 0.0232(3) 0.0151(3) -0.0017(2) 0.0095(3) 0.0000(2)
S2 0.0182(3) 0.0229(3) 0.0159(3) 0.0008(2) 0.0100(3) 0.0010(2)

loop_
_atom_type_symbol
_atom_type_description
_atom_type_scat_dispersion_real
_atom_type_scat_dispersion_imag
_atom_type_scat_source
C C 0.0033 0.0016 'International Tables Vol C Tables 4.2.6.8 and 6.1.1.4'
H H 0.0000 0.0000 'International Tables Vol C Tables 4.2.6.8 and 6.1.1.4'
N N 0.0061 0.0033 'International Tables Vol C Tables 4.2.6.8 and 6.1.1.4'
O O 0.0106 0.0060 'International Tables Vol C Tables 4.2.6.8 and 6.1.1.4'
F F 0.0171 0.0103 'International Tables Vol C Tables 4.2.6.8 and 6.1.1.4'
S S 0.1246 0.1234 'International Tables Vol C Tables 4.2.6.8 and 6.1.1.4'

loop_
_geom_angle_atom_site_label_1
_geom_angle_atom_site_label_2
_geom_angle_atom_site_label_3
_geom_angle
C2 C1 N1 119.7(2)
C2 C1 C10 122.8(2)
N1 C1 C10 117.5(2)
C1 C2 C3 119.5(2)
C1 C2 C16 121.6(2)
C3 C2 C16 118.8(2)
C4 C3 C2 120.5(2)
C4 C3 H3 119.8
C2 C3 H3 119.8
C3 C4 C5 120.8(2)
C3 C4 H4 119.6
C5 C4 H4 119.6
N1 C5 C4 118.5(2)
N1 C5 C6 118.9(2)
C4 C5 C6 122.6(2)
C7 C6 C5 121.0(2)
C7 C6 H6 119.5
C5 C6 H6 119.5
C6 C7 C8 119.1(2)
C6 C7 H7 120.5
C8 C7 H7 120.5
C9 C8 C7 120.1(2)
C9 C8 H8 120.0
C7 C8 H8 120.0
C8 C9 N1 121.6(2)
C8 C9 H9 119.2
N1 C9 H9 119.2
C15 C10 C11 120.1(2)
C15 C10 C1 119.7(2)
C11 C10 C1 120.1(2)
C12 C11 C10 119.2(2)
C12 C11 H11 120.4
C10 C11 H11 120.4
C11 C12 C13 120.7(2)
C11 C12 H12 119.6
C13 C12 H12 119.6
C14 C13 C12 119.8(2)
C14 C13 H13 120.1
C12 C13 H13 120.1
C13 C14 C15 120.3(2)
C13 C14 H14 119.9
C15 C14 H14 119.9
C14 C15 C10 119.8(2)
C14 C15 H15 120.1
C10 C15 H15 120.1
C17 C16 C21 119.0(2)
C17 C16 C2 121.1(2)
C21 C16 C2 119.6(2)
C18 C17 C16 120.5(2)
C18 C17 H17 119.8
C16 C17 H17 119.8
C17 C18 C19 120.0(2)
C17 C18 H18 120.0
C19 C18 H18 120.0
C20 C19 C18 119.5(2)
C20 C19 H19 120.2
C18 C19 H19 120.2
C21 C20 C19 120.9(2)
C21 C20 H20 119.5
C19 C20 H20 119.5
C20 C21 C16 120.0(2)
C20 C21 H21 120.0
C16 C21 H21 120.0
F2 C22 F3 107.9(2)
F2 C22 F1 107.0(2)
F3 C22 F1 107.0(2)
F2 C22 S1 111.31(18)
F3 C22 S1 111.53(17)
F1 C22 S1 111.82(19)
F5 C23 F6 107.3(2)
F5 C23 F4 108.1(2)
F6 C23 F4 107.06(19)
F5 C23 S2 111.06(17)
F6 C23 S2 111.99(19)
F4 C23 S2 111.15(17)
C25 C24 N2 119.6(2)
C25 C24 C33 123.0(2)
N2 C24 C33 117.3(2)
C24 C25 C26 119.7(2)
C24 C25 C39 120.3(2)
C26 C25 C39 120.0(2)
C27 C26 C25 119.8(2)
C27 C26 H26 120.1
C25 C26 H26 120.1
C26 C27 C28 121.4(2)
C26 C27 H27 119.3
C28 C27 H27 119.3
N2 C28 C27 118.3(2)
N2 C28 C29 118.6(2)
C27 C28 C29 123.0(2)
C30 C29 C28 121.0(2)
C30 C29 H29 119.5
C28 C29 H29 119.5
C29 C30 C31 119.3(2)
C29 C30 H30 120.4
C31 C30 H30 120.4
C32 C31 C30 120.0(2)
C32 C31 H31 120.0
C30 C31 H31 120.0
C31 C32 N2 121.3(2)
C31 C32 H32 119.4
N2 C32 H32 119.4
C38 C33 C34 120.0(2)
C38 C33 C24 120.3(2)
C34 C33 C24 119.6(2)
C35 C34 C33 119.6(2)
C35 C34 H34 120.2
C33 C34 H34 120.2
C34 C35 C36 120.4(2)
C34 C35 H35 119.8
C36 C35 H35 119.8
C37 C36 C35 119.6(2)
C37 C36 H36 120.2
C35 C36 H36 120.2
C38 C37 C36 120.6(2)
C38 C37 H37 119.7
C36 C37 H37 119.7
C37 C38 C33 119.7(2)
C37 C38 H38 120.1
C33 C38 H38 120.1
C44 C39 C40 118.7(2)
C44 C39 C25 122.2(2)
C40 C39 C25 119.1(2)
C41 C40 C39 119.9(2)
C41 C40 H40 120.0
C39 C40 H40 120.0
C42 C41 C40 120.8(2)
C42 C41 H41 119.6
C40 C41 H41 119.6
C43 C42 C41 119.5(3)
C43 C42 H42 120.2
C41 C42 H42 120.2
C42 C43 C44 120.3(2)
C42 C43 H43 119.9
C44 C43 H43 119.9
C43 C44 C39 120.8(2)
C43 C44 H44 119.6
C39 C44 H44 119.6
C9 N1 C5 119.2(2)
C9 N1 C1 120.2(2)
C5 N1 C1 120.6(2)
C28 N2 C32 119.7(2)
C28 N2 C24 120.8(2)
C32 N2 C24 119.5(2)
O3 S1 O2 114.71(11)
O3 S1 O1 114.69(11)
O2 S1 O1 115.30(12)
O3 S1 C22 102.66(12)
O2 S1 C22 103.11(11)
O1 S1 C22 104.01(11)
O6 S2 O5 114.68(11)
O6 S2 O4 114.85(10)
O5 S2 O4 115.48(11)
O6 S2 C23 102.59(12)
O5 S2 C23 104.13(11)
O4 S2 C23 102.64(11)

loop_
_geom_bond_atom_site_label_1
_geom_bond_atom_site_label_2
_geom_bond_distance
C1 C2 1.369(3)
C1 N1 1.407(3)
C1 C10 1.492(3)
C2 C3 1.415(3)
C2 C16 1.489(3)
C3 C4 1.359(3)
C3 H3 0.9500
C4 C5 1.404(3)
C4 H4 0.9500
C5 N1 1.388(3)
C5 C6 1.412(3)
C6 C7 1.362(4)
C6 H6 0.9500
C7 C8 1.407(4)
C7 H7 0.9500
C8 C9 1.353(3)
C8 H8 0.9500
C9 N1 1.388(3)
C9 H9 0.9500
C10 C15 1.394(3)
C10 C11 1.395(3)
C11 C12 1.385(3)
C11 H11 0.9500
C12 C13 1.388(3)
C12 H12 0.9500
C13 C14 1.384(3)
C13 H13 0.9500
C14 C15 1.385(3)
C14 H14 0.9500
C15 H15 0.9500
C16 C17 1.399(3)
C16 C21 1.401(3)
C17 C18 1.391(3)
C17 H17 0.9500
C18 C19 1.392(4)
C18 H18 0.9500
C19 C20 1.387(3)
C19 H19 0.9500
C20 C21 1.383(3)
C20 H20 0.9500
C21 H21 0.9500
C22 F2 1.332(3)
C22 F3 1.334(3)
C22 F1 1.339(3)
C22 S1 1.825(3)
C23 F5 1.331(3)
C23 F6 1.337(3)
C23 F4 1.339(3)
C23 S2 1.827(3)
C24 C25 1.372(3)
C24 N2 1.409(3)
C24 C33 1.485(3)
C25 C26 1.425(3)
C25 C39 1.484(3)
C26 C27 1.357(3)
C26 H26 0.9500
C27 C28 1.410(3)
C27 H27 0.9500
C28 N2 1.386(3)
C28 C29 1.414(3)
C29 C30 1.360(4)
C29 H29 0.9500
C30 C31 1.409(4)
C30 H30 0.9500
C31 C32 1.355(3)
C31 H31 0.9500
C32 N2 1.389(3)
C32 H32 0.9500
C33 C38 1.390(3)
C33 C34 1.396(3)
C34 C35 1.385(3)
C34 H34 0.9500
C35 C36 1.387(4)
C35 H35 0.9500
C36 C37 1.386(4)
C36 H36 0.9500
C37 C38 1.384(3)
C37 H37 0.9500
C38 H38 0.9500
C39 C44 1.394(3)
C39 C40 1.401(3)
C40 C41 1.386(4)
C40 H40 0.9500
C41 C42 1.385(4)
C41 H41 0.9500
C42 C43 1.380(4)
C42 H42 0.9500
C43 C44 1.384(4)
C43 H43 0.9500
C44 H44 0.9500
O1 S1 1.4421(18)
O2 S1 1.4369(18)
O3 S1 1.4359(17)
O4 S2 1.4471(17)
O5 S2 1.4411(18)
O6 S2 1.4391(17)
